data_2244078
loop_
_publ_author_name
'Mahesha, Ninganayaka'
'Kiran Kumar, Haruvegowda'
'Yathirajan, Hemmige S.'
'Foro, Sabine'
'Abdelbaky, Mohammed S. M.'
'Garcia-Granda, Santiago'

_publ_section_title
;
 Crystal structures of six 4-(4-nitrophenyl)piperazin-1-ium salts
;
_journal_coeditor_code EX2056
_journal_issue 5
_journal_name_full 'Acta Crystallographica Section E'
_journal_page_first
;
;
_journal_paper_doi 10.1107/S2056989022004157
_journal_volume 78
_journal_year 2022
_chemical_formula_iupac 'C10 H14 N3 O2 +, C8 H7 O2 -, H2 O'
_chemical_formula_moiety 'C10 H14 N3 O2 +, C8 H7 O2 -, H2 O'
_chemical_formula_sum 'C18 H23 N3 O5'
_chemical_formula_weight 361.39
_chemical_name_systematic
;
4-(4-Nitrophenyl)piperazin-1-ium 4-methylbenzoate monohydrate
;
_space_group_IT_number 2
_space_group_name_Hall '-P 1'
_space_group_name_H-M_alt 'P -1'
_symmetry_cell_setting triclinic
_symmetry_space_group_name_Hall '-P 1'
_symmetry_space_group_name_H-M 'P -1'
_atom_sites_solution_hydrogens mixed
_audit_conform_dict_name cif_core.dic
_audit_conform_dict_version 2.4.5
_audit_creation_method 'WinGX routine CIF_UPDATE'
_cell_angle_alpha 79.577(8)
_cell_angle_beta 87.162(8)
_cell_angle_gamma 86.699(8)
_cell_formula_units_Z 2
_cell_length_a 6.1136(5)
_cell_length_b 7.6965(7)
_cell_length_c 19.708(2)
_cell_measurement_reflns_used 5980
_cell_measurement_temperature 293(2)
_cell_measurement_theta_max 25.347
_cell_measurement_theta_min 3.062
_cell_volume 909.79(15)
_computing_cell_refinement
;
CrysAlis RED (Oxford Diffraction, 2009)
;
_computing_data_collection
;
CrysAlis CCD (Oxford Diffraction, 2009)
;
_computing_data_reduction
;
CrysAlis RED (Oxford Diffraction, 2009)
;
_computing_molecular_graphics
;
Mercury (Macrae et al.,  2020)
;
_computing_publication_material
;
SHELXL-2014 (Sheldrick, 2015b),PLATON (Spek, 2020) and publCIF
(Westrip, 2010)
;
_computing_structure_refinement
;
SHELXL-2014 (Sheldrick, 2015b)
;
_computing_structure_solution
;
SHELXT (Sheldrick, 2015a)
;
_diffrn_ambient_temperature 293(2)
_diffrn_detector 'Sapphire CCD'
_diffrn_measured_fraction_theta_full 0.999
_diffrn_measured_fraction_theta_max 0.999
_diffrn_measurement_device_type 'Oxford Diffraction Xcalibur'
_diffrn_measurement_method '\w scans'
_diffrn_radiation_probe x-ray
_diffrn_radiation_type MoK\a
_diffrn_radiation_wavelength 0.71073
_diffrn_reflns_av_R_equivalents 0.0189
_diffrn_reflns_av_unetI/netI 0.0434
_diffrn_reflns_limit_h_max 7
_diffrn_reflns_limit_h_min -5
_diffrn_reflns_limit_k_max 9
_diffrn_reflns_limit_k_min -8
_diffrn_reflns_limit_l_max 21
_diffrn_reflns_limit_l_min -23
_diffrn_reflns_number 5980
_diffrn_reflns_theta_full 25.242
_diffrn_reflns_theta_max 25.347
_diffrn_reflns_theta_min 3.062
_exptl_absorpt_coefficient_mu 0.097
_exptl_absorpt_correction_T_max 0.998
_exptl_absorpt_correction_T_min 0.970
_exptl_absorpt_correction_type multi-scan
_exptl_absorpt_process_details
;
(CrysAlis RED; Oxford Diffraction, 2009)
;
_exptl_crystal_colour yellow
_exptl_crystal_density_diffrn 1.319
_exptl_crystal_density_method 'not measured'
_exptl_crystal_description plate
_exptl_crystal_F_000 384
_exptl_crystal_size_max 0.48
_exptl_crystal_size_mid 0.26
_exptl_crystal_size_min 0.02
_refine_diff_density_max 0.196
_refine_diff_density_min -0.156
_refine_ls_extinction_method none
_refine_ls_goodness_of_fit_ref 1.009
_refine_ls_hydrogen_treatment mixed
_refine_ls_matrix_type full
_refine_ls_number_constraints 0
_refine_ls_number_parameters 248
_refine_ls_number_reflns 3343
_refine_ls_number_restraints 4
_refine_ls_restrained_S_all 1.01
_refine_ls_R_factor_all 0.108
_refine_ls_R_factor_gt 0.0533
_refine_ls_shift/su_max 0
_refine_ls_shift/su_mean 0
_refine_ls_structure_factor_coef Fsqd
_refine_ls_weighting_details 'w=1/[\s^2^(Fo^2^)+(0.0554P)^2^+0.2441P] where P=(Fo^2^+2Fc^2^)/3'
_refine_ls_weighting_scheme calc
_refine_ls_wR_factor_gt 0.1146
_refine_ls_wR_factor_ref 0.1377
_reflns_number_gt 1911
_reflns_number_total 3347
_reflns_threshold_expression 'I > 2\s(I)'
_cod_data_source_file ex2056sup1.cif
_cod_data_source_block IV
_cod_database_code 2244078

loop_
_symmetry_equiv_pos_as_xyz
'x, y, z'
'-x, -y, -z'

loop_
_atom_site_type_symbol
_atom_site_label
_atom_site_fract_x
_atom_site_fract_y
_atom_site_fract_z
_atom_site_U_iso_or_equiv
_atom_site_adp_type
_atom_site_calc_flag
_atom_site_occupancy
_atom_site_disorder_assembly
_atom_site_disorder_group
O O1 0.7597(5) -0.1408(4) 0.52918(12) 0.1114(9) Uani d 1 . .
O O2 1.0599(5) -0.2808(4) 0.50875(13) 0.1312(11) Uani d 1 . .
N N1 0.8270(3) 0.0591(2) 0.20408(9) 0.0426(5) Uani d 1 . .
N N2 0.8376(3) 0.2441(3) 0.06365(10) 0.0492(5) Uani d 1 . .
N N3 0.9029(6) -0.1858(4) 0.48992(13) 0.0795(8) Uani d 1 . .
C C1 0.8503(4) 0.0072(3) 0.27523(12) 0.0421(6) Uani d 1 . .
C C2 0.6848(5) 0.0416(4) 0.32264(13) 0.0620(8) Uani d 1 . .
H H2 0.559385 0.107832 0.306884 0.074 Uiso calc 1 . .
C C3 0.7020(5) -0.0200(4) 0.39241(13) 0.0660(8) Uani d 1 . .
H H3 0.58958 0.005008 0.423273 0.079 Uiso calc 1 . .
C C4 0.8844(5) -0.1175(4) 0.41582(13) 0.0589(7) Uani d 1 . .
C C5 1.0511(5) -0.1516(4) 0.37142(15) 0.0698(8) Uani d 1 . .
H H5 1.175889 -0.217226 0.388096 0.084 Uiso calc 1 . .
C C6 1.0361(4) -0.0894(4) 0.30170(13) 0.0606(8) Uani d 1 . .
H H6 1.152207 -0.112351 0.271761 0.073 Uiso calc 1 . .
C C7 0.6682(4) 0.2049(3) 0.18122(12) 0.0490(6) Uani d 1 . .
H H7A 0.721093 0.313511 0.191295 0.059 Uiso calc 1 . .
H H7B 0.530333 0.182601 0.207033 0.059 Uiso calc 1 . .
C C8 0.6287(4) 0.2287(4) 0.10502(12) 0.0546(7) Uani d 1 . .
H H8A 0.553149 0.128385 0.095886 0.066 Uiso calc 1 . .
H H8B 0.535474 0.334375 0.091454 0.066 Uiso calc 1 . .
C C9 0.9774(4) 0.0810(3) 0.08466(12) 0.0525(7) Uani d 1 . .
H H9A 1.113597 0.087916 0.057129 0.063 Uiso calc 1 . .
H H9B 0.902753 -0.020822 0.076595 0.063 Uiso calc 1 . .
C C10 1.0256(4) 0.0595(3) 0.15971(12) 0.0499(6) Uani d 1 . .
H H10A 1.110342 -0.050791 0.173238 0.06 Uiso calc 1 . .
H H10B 1.11409 0.155146 0.166426 0.06 Uiso calc 1 . .
O O3 0.2656(3) 0.7140(3) 0.07107(9) 0.0598(5) Uani d 1 . .
O O4 0.0053(3) 0.5296(3) 0.11199(9) 0.0620(5) Uani d 1 . .
C C11 0.2728(4) 0.5764(3) 0.18855(12) 0.0399(6) Uani d 1 . .
C C12 0.4646(4) 0.6537(3) 0.19936(13) 0.0484(6) Uani d 1 . .
H H12 0.533917 0.726876 0.162881 0.058 Uiso calc 1 . .
C C13 0.5535(4) 0.6230(3) 0.26365(14) 0.0575(7) Uani d 1 . .
H H13 0.68258 0.675862 0.269499 0.069 Uiso calc 1 . .
C C14 0.4567(5) 0.5162(3) 0.31955(14) 0.0562(7) Uani d 1 . .
C C15 0.2645(4) 0.4395(4) 0.30874(14) 0.0584(7) Uani d 1 . .
H H15 0.195058 0.366932 0.345395 0.07 Uiso calc 1 . .
C C16 0.1748(4) 0.4689(3) 0.24468(13) 0.0496(6) Uani d 1 . .
H H16 0.045866 0.41565 0.238897 0.06 Uiso calc 1 . .
C C17 0.1749(4) 0.6080(3) 0.11893(13) 0.0437(6) Uani d 1 . .
C C18 0.5550(6) 0.4855(4) 0.38973(16) 0.0863(10) Uani d 1 . .
H H18A 0.442848 0.502929 0.424033 0.129 Uiso calc 1 . .
H H18B 0.667715 0.567332 0.389742 0.129 Uiso calc 1 . .
H H18C 0.617002 0.366684 0.400046 0.129 Uiso calc 1 . .
O O5 0.7006(3) 0.7136(5) 0.02422(13) 0.1211(12) Uani d 1 . .
H H21 0.903(6) 0.338(4) 0.073(2) 0.145 Uiso d 1 . .
H H22 0.807(6) 0.256(5) 0.0183(11) 0.145 Uiso d 1 . .
H H1W 0.792(5) 0.667(5) 0.0534(17) 0.145 Uiso d 1 . .
H H2W 0.576(4) 0.720(6) 0.045(2) 0.145 Uiso d 1 . .

loop_
_atom_site_aniso_label
_atom_site_aniso_U_11
_atom_site_aniso_U_22
_atom_site_aniso_U_33
_atom_site_aniso_U_12
_atom_site_aniso_U_13
_atom_site_aniso_U_23
O1 0.145(2) 0.132(2) 0.0477(14) 0.0055(18) 0.0100(15) -0.0001(14)
O2 0.153(2) 0.155(3) 0.0702(17) 0.044(2) -0.0390(17) 0.0148(17)
N1 0.0427(11) 0.0478(12) 0.0358(11) 0.0059(9) -0.0018(9) -0.0064(9)
N2 0.0540(13) 0.0562(14) 0.0357(11) 0.0002(11) -0.0042(10) -0.0041(10)
N3 0.111(2) 0.078(2) 0.0469(17) -0.0053(17) -0.0113(16) -0.0005(14)
C1 0.0489(14) 0.0408(14) 0.0377(14) 0.0000(11) -0.0047(11) -0.0100(11)
C2 0.0675(17) 0.0685(19) 0.0442(16) 0.0202(15) 0.0004(13) -0.0028(14)
C3 0.083(2) 0.072(2) 0.0394(16) 0.0130(17) 0.0050(14) -0.0057(14)
C4 0.085(2) 0.0556(17) 0.0352(15) 0.0002(16) -0.0113(14) -0.0044(13)
C5 0.0719(19) 0.083(2) 0.0515(19) 0.0176(17) -0.0203(15) -0.0060(16)
C6 0.0564(16) 0.078(2) 0.0448(16) 0.0167(15) -0.0066(13) -0.0092(14)
C7 0.0428(14) 0.0616(17) 0.0401(14) 0.0080(12) -0.0034(11) -0.0050(12)
C8 0.0441(14) 0.0706(18) 0.0468(16) 0.0043(13) -0.0071(12) -0.0052(13)
C9 0.0597(16) 0.0579(17) 0.0385(15) 0.0061(13) 0.0028(12) -0.0086(12)
C10 0.0499(15) 0.0558(16) 0.0417(15) 0.0138(12) -0.0008(12) -0.0080(12)
O3 0.0574(11) 0.0779(13) 0.0404(10) -0.0028(10) -0.0074(8) 0.0006(9)
O4 0.0577(11) 0.0758(13) 0.0557(12) -0.0102(10) -0.0167(9) -0.0143(10)
C11 0.0404(13) 0.0387(13) 0.0413(14) 0.0068(11) -0.0074(11) -0.0103(11)
C12 0.0513(15) 0.0449(15) 0.0490(16) -0.0006(12) -0.0065(12) -0.0072(12)
C13 0.0547(16) 0.0533(17) 0.0679(19) 0.0004(13) -0.0224(14) -0.0158(15)
C14 0.0707(18) 0.0497(16) 0.0498(17) 0.0066(14) -0.0233(14) -0.0103(13)
C15 0.0706(18) 0.0570(17) 0.0453(16) -0.0042(14) -0.0099(13) -0.0007(13)
C16 0.0488(15) 0.0518(16) 0.0485(16) -0.0039(13) -0.0089(12) -0.0074(13)
C17 0.0427(14) 0.0473(15) 0.0420(15) 0.0071(12) -0.0042(12) -0.0121(12)
C18 0.114(3) 0.079(2) 0.068(2) -0.003(2) -0.0467(19) -0.0066(17)
O5 0.0602(14) 0.210(3) 0.0697(16) -0.0101(18) -0.0093(12) 0.0407(18)

loop_
_atom_type_symbol
_atom_type_description
_atom_type_scat_dispersion_real
_atom_type_scat_dispersion_imag
_atom_type_scat_source
C C 0.0033 0.0016 'International Tables Vol C Tables 4.2.6.8 and 6.1.1.4'
H H 0 0 'International Tables Vol C Tables 4.2.6.8 and 6.1.1.4'
N N 0.0061 0.0033 'International Tables Vol C Tables 4.2.6.8 and 6.1.1.4'
O O 0.0106 0.006 'International Tables Vol C Tables 4.2.6.8 and 6.1.1.4'

loop_
_geom_angle_atom_site_label_1
_geom_angle_atom_site_label_2
_geom_angle_atom_site_label_3
_geom_angle_site_symmetry_1
_geom_angle_site_symmetry_3
_geom_angle
_geom_angle_publ_flag
C1 N1 C10 . . 117.39(18) ?
C1 N1 C7 . . 117.37(18) ?
C10 N1 C7 . . 113.94(18) ?
C8 N2 C9 . . 108.7(2) ?
C8 N2 H21 . . 107(3) ?
C9 N2 H21 . . 110(3) ?
C8 N2 H22 . . 109(3) ?
C9 N2 H22 . . 110(3) ?
H21 N2 H22 . . 112(4) ?
O2 N3 O1 . . 123.5(3) ?
O2 N3 C4 . . 118.5(3) ?
O1 N3 C4 . . 117.9(3) ?
C2 C1 C6 . . 116.8(2) ?
C2 C1 N1 . . 121.7(2) ?
C6 C1 N1 . . 121.4(2) ?
C3 C2 C1 . . 121.6(3) ?
C3 C2 H2 . . 119.2 ?
C1 C2 H2 . . 119.2 ?
C4 C3 C2 . . 119.6(3) ?
C4 C3 H3 . . 120.2 ?
C2 C3 H3 . . 120.2 ?
C5 C4 C3 . . 120.7(2) ?
C5 C4 N3 . . 119.3(3) ?
C3 C4 N3 . . 120.0(3) ?
C4 C5 C6 . . 120.1(3) ?
C4 C5 H5 . . 119.9 ?
C6 C5 H5 . . 119.9 ?
C5 C6 C1 . . 121.2(2) ?
C5 C6 H6 . . 119.4 ?
C1 C6 H6 . . 119.4 ?
N1 C7 C8 . . 112.6(2) ?
N1 C7 H7A . . 109.1 ?
C8 C7 H7A . . 109.1 ?
N1 C7 H7B . . 109.1 ?
C8 C7 H7B . . 109.1 ?
H7A C7 H7B . . 107.8 ?
N2 C8 C7 . . 111.1(2) ?
N2 C8 H8A . . 109.4 ?
C7 C8 H8A . . 109.4 ?
N2 C8 H8B . . 109.4 ?
C7 C8 H8B . . 109.4 ?
H8A C8 H8B . . 108 ?
N2 C9 C10 . . 110.1(2) ?
N2 C9 H9A . . 109.6 ?
C10 C9 H9A . . 109.6 ?
N2 C9 H9B . . 109.6 ?
C10 C9 H9B . . 109.6 ?
H9A C9 H9B . . 108.2 ?
N1 C10 C9 . . 112.7(2) ?
N1 C10 H10A . . 109.1 ?
C9 C10 H10A . . 109.1 ?
N1 C10 H10B . . 109.1 ?
C9 C10 H10B . . 109.1 ?
H10A C10 H10B . . 107.8 ?
O3 O3 C17 1 . 0(10) ?
C12 C11 C16 . . 117.5(2) ?
C12 C11 C17 . . 121.2(2) ?
C16 C11 C17 . . 121.2(2) ?
C13 C12 C11 . . 120.7(2) ?
C13 C12 H12 . . 119.7 ?
C11 C12 H12 . . 119.7 ?
C12 C13 C14 . . 122.0(2) ?
C12 C13 H13 . . 119 ?
C14 C13 H13 . . 119 ?
C13 C14 C15 . . 117.3(2) ?
C13 C14 C18 . . 121.3(3) ?
C15 C14 C18 . . 121.4(3) ?
C16 C15 C14 . . 121.2(3) ?
C16 C15 H15 . . 119.4 ?
C14 C15 H15 . . 119.4 ?
C15 C16 C11 . . 121.3(2) ?
C15 C16 H16 . . 119.3 ?
C11 C16 H16 . . 119.3 ?
O4 C17 O3 . 1 123.8(2) ?
O4 C17 O3 . . 123.8(2) ?
O3 C17 O3 1 . 0.0(2) ?
O4 C17 C11 . . 118.1(2) ?
O3 C17 C11 1 . 118.0(2) ?
O3 C17 C11 . . 118.0(2) ?
C14 C18 H18A . . 109.5 ?
C14 C18 H18B . . 109.5 ?
H18A C18 H18B . . 109.5 ?
C14 C18 H18C . . 109.5 ?
H18A C18 H18C . . 109.5 ?
H18B C18 H18C . . 109.5 ?
H1W O5 H2W . . 108(4) ?

loop_
_geom_bond_atom_site_label_1
_geom_bond_atom_site_label_2
_geom_bond_site_symmetry_2
_geom_bond_distance
_geom_bond_publ_flag
O1 N3 . 1.216(3) ?
O2 N3 . 1.204(3) ?
N1 C1 . 1.399(3) ?
N1 C10 . 1.460(3) ?
N1 C7 . 1.463(3) ?
N2 C8 . 1.480(3) ?
N2 C9 . 1.483(3) ?
N2 H21 . 0.892(19) ?
N2 H22 . 0.908(19) ?
N3 C4 . 1.468(3) ?
C1 C2 . 1.390(3) ?
C1 C6 . 1.391(3) ?
C2 C3 . 1.378(4) ?
C2 H2 . 0.93 ?
C3 C4 . 1.360(4) ?
C3 H3 . 0.93 ?
C4 C5 . 1.356(4) ?
C5 C6 . 1.377(4) ?
C5 H5 . 0.93 ?
C6 H6 . 0.93 ?
C7 C8 . 1.509(3) ?
C7 H7A . 0.97 ?
C7 H7B . 0.97 ?
C8 H8A . 0.97 ?
C8 H8B . 0.97 ?
C9 C10 . 1.500(3) ?
C9 H9A . 0.97 ?
C9 H9B . 0.97 ?
C10 H10A . 0.97 ?
C10 H10B . 0.97 ?
O3 O3 1 0.000(5) ?
O3 C17 . 1.259(3) ?
O4 C17 . 1.254(3) ?
C11 C12 . 1.387(3) ?
C11 C16 . 1.389(3) ?
C11 C17 . 1.498(3) ?
C12 C13 . 1.379(3) ?
C12 H12 . 0.93 ?
C13 C14 . 1.380(4) ?
C13 H13 . 0.93 ?
C14 C15 . 1.387(4) ?
C14 C18 . 1.509(4) ?
C15 C16 . 1.377(3) ?
C15 H15 . 0.93 ?
C16 H16 . 0.93 ?
C18 H18A . 0.96 ?
C18 H18B . 0.96 ?
C18 H18C . 0.96 ?
O5 H1W . 0.843(19) ?
O5 H2W . 0.854(19) ?

loop_
_geom_hbond_atom_site_label_D
_geom_hbond_atom_site_label_H
_geom_hbond_atom_site_label_A
_geom_hbond_site_symmetry_A
_geom_hbond_distance_DH
_geom_hbond_distance_HA
_geom_hbond_distance_DA
_geom_hbond_angle_DHA
_geom_hbond_publ_flag
N2 H21 O4 1_655 0.892(19) 1.93(2) 2.811(3) 167(4) yes
N2 H22 O3 2_665 0.908(19) 1.810(19) 2.717(3) 177(4) yes
C3 H3 O1 2_656 0.93 2.54 3.427(4) 160.6 yes
C9 H9A O5 2_765 0.97 2.31 3.113(3) 139.9 yes
O5 H1W O4 1_655 0.843(19) 1.92(2) 2.756(3) 171(4) yes
O5 H2W O3 1 0.854(19) 1.94(2) 2.772(3) 164(4) yes
C6 H6 Cg3 1_645 0.93 2.93 3.590(3) 129 yes

loop_
_geom_torsion_atom_site_label_1
_geom_torsion_atom_site_label_2
_geom_torsion_atom_site_label_3
_geom_torsion_atom_site_label_4
_geom_torsion_site_symmetry_1
_geom_torsion_site_symmetry_2
_geom_torsion_site_symmetry_3
_geom_torsion_site_symmetry_4
_geom_torsion
_geom_torsion_publ_flag
C10 N1 C1 C2 . . . . 164.4(2) ?
C7 N1 C1 C2 . . . . 22.9(3) ?
C10 N1 C1 C6 . . . . -18.9(3) ?
C7 N1 C1 C6 . . . . -160.4(2) ?
C6 C1 C2 C3 . . . . -1.2(4) ?
N1 C1 C2 C3 . . . . 175.6(3) ?
C1 C2 C3 C4 . . . . -0.3(5) ?
C2 C3 C4 C5 . . . . 1.3(5) ?
C2 C3 C4 N3 . . . . -179.1(3) ?
O2 N3 C4 C5 . . . . -5.0(4) ?
O1 N3 C4 C5 . . . . 173.8(3) ?
O2 N3 C4 C3 . . . . 175.5(3) ?
O1 N3 C4 C3 . . . . -5.7(4) ?
C3 C4 C5 C6 . . . . -0.8(5) ?
N3 C4 C5 C6 . . . . 179.6(3) ?
C4 C5 C6 C1 . . . . -0.8(5) ?
C2 C1 C6 C5 . . . . 1.8(4) ?
N1 C1 C6 C5 . . . . -175.0(3) ?
C1 N1 C7 C8 . . . . -170.1(2) ?
C10 N1 C7 C8 . . . . 47.0(3) ?
C9 N2 C8 C7 . . . . 59.5(3) ?
N1 C7 C8 N2 . . . . -52.7(3) ?
C8 N2 C9 C10 . . . . -60.7(3) ?
C1 N1 C10 C9 . . . . 168.3(2) ?
C7 N1 C10 C9 . . . . -48.9(3) ?
N2 C9 C10 N1 . . . . 55.7(3) ?
C16 C11 C12 C13 . . . . 0.3(3) ?
C17 C11 C12 C13 . . . . -179.7(2) ?
C11 C12 C13 C14 . . . . -0.3(4) ?
C12 C13 C14 C15 . . . . 0.1(4) ?
C12 C13 C14 C18 . . . . -179.4(3) ?
C13 C14 C15 C16 . . . . 0.1(4) ?
C18 C14 C15 C16 . . . . 179.6(3) ?
C14 C15 C16 C11 . . . . -0.1(4) ?
C12 C11 C16 C15 . . . . -0.1(4) ?
C17 C11 C16 C15 . . . . 179.9(2) ?
O3 O3 C17 O4 1 . . . 0.00(14) ?
O3 O3 C17 C11 1 . . . 0.0(2) ?
C12 C11 C17 O4 . . . . 177.7(2) ?
C16 C11 C17 O4 . . . . -2.4(3) ?
C12 C11 C17 O3 . . . 1 -3.5(3) ?
C16 C11 C17 O3 . . . 1 176.4(2) ?
C12 C11 C17 O3 . . . . -3.5(3) ?
C16 C11 C17 O3 . . . . 176.4(2) ?

_cod_database_fobs_code 2244078
